data_7156070
loop_
_publ_author_name
'Mondal, Amrita'
'Kundu, Priyanka'
'Jash, Moumita'
'Chowdhury, Chinmay'

_publ_section_title
;
 Palladium-catalysed stereoselective synthesis of
 4-(diarylmethylidene)-3,4-dihydroisoquinolin-1(2H)-ones: expedient access
 to 4-substituted isoquinolin-1(2H)-ones and isoquinolines.
;
_journal_issue 6
_journal_name_full 'Organic &amp; biomolecular chemistry'
_journal_page_first 963
_journal_page_last 980
_journal_paper_doi 10.1039/c7ob02788e
_journal_volume 16
_journal_year 2018
_chemical_formula_moiety 'C22 H17 N O'
_chemical_formula_sum 'C22 H17 N O'
_chemical_formula_weight 311.36
_chemical_melting_point 516.1(10)
_chemical_name_systematic 4-benzhydrylisoquinolin-1(2H)-one
_space_group_crystal_system triclinic
_space_group_IT_number 2
_space_group_name_Hall '-P 1'
_space_group_name_H-M_alt 'P -1'
_symmetry_space_group_name_Hall '-P 1'
_symmetry_space_group_name_H-M 'P -1'
_atom_sites_solution_hydrogens geom
_atom_sites_solution_primary direct
_audit_creation_date 2017-07-20
_audit_creation_method
;
Olex2 1.2
(compiled 2016.02.19 svn.r3266 for OlexSys, GUI svn.r5155)
;
_audit_update_record
;
2017-08-29 deposited with the CCDC.
2018-01-08 downloaded from the CCDC.
;
_cell_angle_alpha 94.198(3)
_cell_angle_beta 102.080(2)
_cell_angle_gamma 102.439(2)
_cell_formula_units_Z 2
_cell_length_a 6.6454(2)
_cell_length_b 8.8659(4)
_cell_length_c 15.1694(5)
_cell_measurement_reflns_used 3698
_cell_measurement_temperature 296.15
_cell_measurement_theta_max 26.146
_cell_measurement_theta_min 2.370
_cell_volume 846.86(6)
_computing_molecular_graphics 'Olex2 (Dolomanov et al., 2009)'
_computing_publication_material 'Olex2 (Dolomanov et al., 2009)'
_computing_structure_refinement 'ShelXL (Sheldrick, 2015)'
_computing_structure_solution 'ShelXT (Sheldrick, 2015)'
_diffrn_ambient_temperature 296.15
_diffrn_measured_fraction_theta_full 0.986
_diffrn_measured_fraction_theta_max 0.984
_diffrn_measurement_device_type 'Bruker APEX-II CCD'
_diffrn_radiation_type MoK\a
_diffrn_radiation_wavelength 0.71073
_diffrn_reflns_av_R_equivalents 0.0361
_diffrn_reflns_av_unetI/netI 0.0341
_diffrn_reflns_Laue_measured_fraction_full 0.986
_diffrn_reflns_Laue_measured_fraction_max 0.984
_diffrn_reflns_limit_h_max 8
_diffrn_reflns_limit_h_min -8
_diffrn_reflns_limit_k_max 10
_diffrn_reflns_limit_k_min -11
_diffrn_reflns_limit_l_max 18
_diffrn_reflns_limit_l_min -18
_diffrn_reflns_number 12644
_diffrn_reflns_point_group_measured_fraction_full 0.986
_diffrn_reflns_point_group_measured_fraction_max 0.984
_diffrn_reflns_theta_full 26.000
_diffrn_reflns_theta_max 26.379
_diffrn_reflns_theta_min 2.593
_exptl_absorpt_coefficient_mu 0.075
_exptl_absorpt_correction_T_max 0.7454
_exptl_absorpt_correction_T_min 0.6826
_exptl_absorpt_correction_type multi-scan
_exptl_crystal_colour white
_exptl_crystal_colour_primary white
_exptl_crystal_density_diffrn 1.221
_exptl_crystal_description block
_exptl_crystal_F_000 328
_exptl_crystal_size_max 0.45
_exptl_crystal_size_mid 0.29
_exptl_crystal_size_min 0.1
_refine_diff_density_max 0.158
_refine_diff_density_min -0.156
_refine_diff_density_rms 0.030
_refine_ls_extinction_method none
_refine_ls_goodness_of_fit_ref 0.996
_refine_ls_hydrogen_treatment constr
_refine_ls_matrix_type full
_refine_ls_number_parameters 217
_refine_ls_number_reflns 3416
_refine_ls_number_restraints 0
_refine_ls_restrained_S_all 0.996
_refine_ls_R_factor_all 0.0743
_refine_ls_R_factor_gt 0.0458
_refine_ls_shift/su_max 0.000
_refine_ls_shift/su_mean 0.000
_refine_ls_structure_factor_coef Fsqd
_refine_ls_weighting_details 'w=1/[\s^2^(Fo^2^)+(0.0850P)^2^+0.0260P] where P=(Fo^2^+2Fc^2^)/3'
_refine_ls_weighting_scheme calc
_refine_ls_wR_factor_gt 0.1258
_refine_ls_wR_factor_ref 0.1416
_reflns_Friedel_coverage 0.000
_reflns_number_gt 2285
_reflns_number_total 3416
_reflns_threshold_expression 'I > 2\s(I)'
_cod_data_source_file c7ob02788e2.cif
_cod_data_source_block cc_amr4_152_0m
_cod_depositor_comments
;
The following automatic conversions were performed:

'_chemical_melting_point' value '242-244 degree centigrade' was
changed to '516.1(10)' - it was converted from degrees Celsius(C) to
Kelvins(K), the average value was taken and precision was estimated.

Automatic conversion script
Id: cif_fix_values 4973 2017-02-22 13:04:09Z antanas 

 Adding full bibliography for 7156068--7156071.cif.
;
_cod_original_cell_volume 846.86(5)
_cod_database_code 7156070
_shelx_space_group_comment
;
The symmetry employed for this shelxl refinement is uniquely defined
by the following loop, which should always be used as a source of
symmetry information in preference to the above space-group names.
They are only intended as comments.
;
_olex2_refinement_description
;
1. Fixed Uiso
 At 1.2 times of:
  All C(H) groups, All N(H) groups
2.a Ternary CH refined with riding coordinates:
 C009(H009)
2.b Aromatic/amide H refined with riding coordinates:
 N002(H002), C007(H007), C00A(H00A), C00B(H00B), C00D(H00D), C00E(H00E),
 C00F(H00F), C00G(H00G), C00H(H00H), C00I(H00I), C00J(H00J), C00K(H00K),
 C00L(H00L), C00M(H00M), C00N(H00N), C00O(H00O)
;
_shelx_shelxl_version_number 2014/7
_olex2_submission_special_instructions 'No special instructions were received'

loop_
_space_group_symop_operation_xyz
'x, y, z'
'-x, -y, -z'

loop_
_atom_site_label
_atom_site_type_symbol
_atom_site_fract_x
_atom_site_fract_y
_atom_site_fract_z
_atom_site_U_iso_or_equiv
_atom_site_adp_type
_atom_site_occupancy
_atom_site_site_symmetry_order
_atom_site_calc_flag
_atom_site_refinement_flags_posn
O001 O 0.82393(15) 0.33639(13) 0.52470(7) 0.0507(3) Uani 1 1 d .
N002 N 0.75873(18) 0.50481(15) 0.42329(8) 0.0435(3) Uani 1 1 d .
H002 H 0.8901 0.5534 0.4383 0.052 Uiso 1 1 calc R
C003 C 0.3353(2) 0.35489(17) 0.36847(9) 0.0391(4) Uani 1 1 d .
C004 C 0.4172(2) 0.49118(17) 0.32819(9) 0.0391(4) Uani 1 1 d .
C005 C 0.6963(2) 0.37932(18) 0.46493(9) 0.0401(4) Uani 1 1 d .
C006 C 0.4738(2) 0.29973(17) 0.43495(9) 0.0384(4) Uani 1 1 d .
C007 C 0.6247(2) 0.55963(18) 0.35819(9) 0.0423(4) Uani 1 1 d .
H007 H 0.6800 0.6482 0.3337 0.051 Uiso 1 1 calc R
C008 C 0.3768(2) 0.71136(18) 0.23225(9) 0.0449(4) Uani 1 1 d .
C009 C 0.2712(2) 0.55630(18) 0.25771(9) 0.0438(4) Uani 1 1 d .
H009 H 0.1589 0.5767 0.2863 0.053 Uiso 1 1 calc R
C00A C 0.1219(2) 0.2717(2) 0.34526(10) 0.0496(4) Uani 1 1 d .
H00A H 0.0246 0.3072 0.3034 0.059 Uiso 1 1 calc R
C00B C 0.4014(2) 0.16624(19) 0.47335(10) 0.0468(4) Uani 1 1 d .
H00B H 0.4946 0.1326 0.5180 0.056 Uiso 1 1 calc R
C00C C 0.1605(2) 0.44135(19) 0.17307(10) 0.0502(4) Uani 1 1 d .
C00D C 0.1950(2) 0.0843(2) 0.44601(11) 0.0549(4) Uani 1 1 d .
H00D H 0.1491 -0.0077 0.4695 0.066 Uiso 1 1 calc R
C00E C 0.0546(3) 0.1401(2) 0.38276(11) 0.0574(5) Uani 1 1 d .
H00E H -0.0871 0.0871 0.3657 0.069 Uiso 1 1 calc R
C00F C 0.5197(3) 0.7231(2) 0.17729(11) 0.0583(5) Uani 1 1 d .
H00F H 0.5518 0.6335 0.1539 0.070 Uiso 1 1 calc R
C00G C 0.3307(3) 0.8462(2) 0.26402(12) 0.0635(5) Uani 1 1 d .
H00G H 0.2351 0.8410 0.3012 0.076 Uiso 1 1 calc R
C00H C 0.2558(3) 0.3349(2) 0.13863(11) 0.0687(5) Uani 1 1 d .
H00H H 0.3926 0.3313 0.1673 0.082 Uiso 1 1 calc R
C00I C -0.0419(3) 0.4443(2) 0.12771(12) 0.0720(6) Uani 1 1 d .
H00I H -0.1086 0.5160 0.1498 0.086 Uiso 1 1 calc R
C00J C 0.6159(3) 0.8666(3) 0.15661(13) 0.0743(6) Uani 1 1 d .
H00J H 0.7148 0.8735 0.1209 0.089 Uiso 1 1 calc R
C00K C 0.5644(4) 0.9991(3) 0.18909(14) 0.0842(7) Uani 1 1 d .
H00K H 0.6268 1.0956 0.1746 0.101 Uiso 1 1 calc R
C00L C 0.4227(4) 0.9886(3) 0.24219(15) 0.0852(7) Uani 1 1 d .
H00L H 0.3875 1.0780 0.2639 0.102 Uiso 1 1 calc R
C00M C 0.1478(5) 0.2322(3) 0.06085(14) 0.0988(8) Uani 1 1 d .
H00M H 0.2121 0.1591 0.0385 0.119 Uiso 1 1 calc R
C00N C -0.0518(5) 0.2380(3) 0.01718(15) 0.1095(10) Uani 1 1 d .
H00N H -0.1224 0.1701 -0.0351 0.131 Uiso 1 1 calc R
C00O C -0.1464(4) 0.3434(3) 0.05056(15) 0.0994(8) Uani 1 1 d .
H00O H -0.2824 0.3474 0.0211 0.119 Uiso 1 1 calc R

loop_
_atom_site_aniso_label
_atom_site_aniso_U_11
_atom_site_aniso_U_22
_atom_site_aniso_U_33
_atom_site_aniso_U_23
_atom_site_aniso_U_13
_atom_site_aniso_U_12
O001 0.0444(6) 0.0573(8) 0.0492(6) 0.0188(5) 0.0010(5) 0.0146(5)
N002 0.0377(6) 0.0488(9) 0.0404(7) 0.0113(6) 0.0012(5) 0.0079(6)
C003 0.0419(8) 0.0435(10) 0.0313(7) 0.0014(6) 0.0057(6) 0.0126(6)
C004 0.0446(8) 0.0433(9) 0.0288(7) 0.0029(6) 0.0037(6) 0.0142(7)
C005 0.0435(8) 0.0438(10) 0.0332(7) 0.0052(6) 0.0052(6) 0.0144(7)
C006 0.0422(8) 0.0408(9) 0.0327(7) 0.0030(6) 0.0076(6) 0.0121(6)
C007 0.0475(8) 0.0436(10) 0.0348(7) 0.0091(6) 0.0043(6) 0.0123(7)
C008 0.0525(9) 0.0474(10) 0.0314(7) 0.0064(6) -0.0026(6) 0.0163(7)
C009 0.0475(8) 0.0497(10) 0.0358(7) 0.0082(7) 0.0049(6) 0.0186(7)
C00A 0.0415(8) 0.0618(12) 0.0428(8) 0.0095(8) 0.0038(7) 0.0113(7)
C00B 0.0491(9) 0.0514(11) 0.0425(8) 0.0115(7) 0.0096(7) 0.0164(7)
C00C 0.0587(9) 0.0503(11) 0.0342(8) 0.0102(7) -0.0022(7) 0.0082(8)
C00D 0.0540(10) 0.0564(12) 0.0551(10) 0.0176(8) 0.0161(8) 0.0078(8)
C00E 0.0427(8) 0.0674(13) 0.0569(10) 0.0129(9) 0.0102(8) 0.0015(8)
C00F 0.0658(10) 0.0615(13) 0.0479(9) 0.0105(8) 0.0104(8) 0.0170(9)
C00G 0.0901(13) 0.0510(12) 0.0504(10) 0.0051(8) 0.0112(9) 0.0239(10)
C00H 0.0930(13) 0.0644(13) 0.0426(9) -0.0001(8) 0.0003(9) 0.0224(10)
C00I 0.0633(11) 0.0807(15) 0.0576(11) 0.0168(10) -0.0110(9) 0.0079(10)
C00J 0.0743(12) 0.0857(17) 0.0573(11) 0.0233(11) 0.0124(9) 0.0051(11)
C00K 0.1110(17) 0.0567(15) 0.0666(13) 0.0163(11) -0.0021(13) -0.0001(12)
C00L 0.1313(19) 0.0502(14) 0.0704(13) 0.0029(10) 0.0155(14) 0.0225(13)
C00M 0.164(2) 0.0689(16) 0.0510(12) -0.0058(11) 0.0043(14) 0.0262(15)
C00N 0.157(3) 0.0802(19) 0.0467(12) 0.0005(12) -0.0227(15) -0.0193(17)
C00O 0.0915(16) 0.102(2) 0.0656(14) 0.0173(14) -0.0302(12) -0.0151(14)

loop_
_atom_type_symbol
_atom_type_description
_atom_type_scat_dispersion_real
_atom_type_scat_dispersion_imag
_atom_type_scat_source
C C 0.0033 0.0016 'International Tables Vol C Tables 4.2.6.8 and 6.1.1.4'
H H 0.0000 0.0000 'International Tables Vol C Tables 4.2.6.8 and 6.1.1.4'
N N 0.0061 0.0033 'International Tables Vol C Tables 4.2.6.8 and 6.1.1.4'
O O 0.0106 0.0060 'International Tables Vol C Tables 4.2.6.8 and 6.1.1.4'

loop_
_geom_angle_atom_site_label_1
_geom_angle_atom_site_label_2
_geom_angle_atom_site_label_3
_geom_angle
C005 N002 H002 118.1
C005 N002 C007 123.90(12)
C007 N002 H002 118.1
C006 C003 C004 119.29(13)
C006 C003 C00A 116.81(14)
C00A C003 C004 123.90(13)
C003 C004 C009 120.74(12)
C007 C004 C003 117.10(13)
C007 C004 C009 122.12(14)
O001 C005 N002 121.21(13)
O001 C005 C006 123.29(15)
N002 C005 C006 115.50(12)
C003 C006 C005 121.04(14)
C00B C006 C003 120.81(13)
C00B C006 C005 118.15(13)
N002 C007 H007 118.4
C004 C007 N002 123.15(14)
C004 C007 H007 118.4
C00F C008 C009 122.25(14)
C00G C008 C009 119.95(14)
C00G C008 C00F 117.80(17)
C004 C009 H009 106.0
C004 C009 C00C 113.55(13)
C008 C009 C004 113.68(12)
C008 C009 H009 106.0
C008 C009 C00C 110.77(12)
C00C C009 H009 106.0
C003 C00A H00A 119.3
C00E C00A C003 121.49(14)
C00E C00A H00A 119.3
C006 C00B H00B 119.6
C00D C00B C006 120.70(14)
C00D C00B H00B 119.6
C00H C00C C009 122.31(14)
C00H C00C C00I 118.14(16)
C00I C00C C009 119.54(15)
C00B C00D H00D 120.4
C00B C00D C00E 119.15(16)
C00E C00D H00D 120.4
C00A C00E C00D 120.92(15)
C00A C00E H00E 119.5
C00D C00E H00E 119.5
C008 C00F H00F 119.6
C008 C00F C00J 120.78(18)
C00J C00F H00F 119.6
C008 C00G H00G 119.2
C008 C00G C00L 121.60(19)
C00L C00G H00G 119.2
C00C C00H H00H 119.9
C00C C00H C00M 120.1(2)
C00M C00H H00H 119.9
C00C C00I H00I 119.4
C00O C00I C00C 121.3(2)
C00O C00I H00I 119.4
C00F C00J H00J 120.1
C00K C00J C00F 119.75(19)
C00K C00J H00J 120.1
C00J C00K H00K 120.1
C00L C00K C00J 119.9(2)
C00L C00K H00K 120.1
C00G C00L H00L 119.9
C00K C00L C00G 120.2(2)
C00K C00L H00L 119.9
C00H C00M H00M 119.7
C00N C00M C00H 120.5(2)
C00N C00M H00M 119.7
C00M C00N H00N 120.2
C00O C00N C00M 119.6(2)
C00O C00N H00N 120.2
C00I C00O H00O 119.9
C00N C00O C00I 120.3(2)
C00N C00O H00O 119.9

loop_
_geom_bond_atom_site_label_1
_geom_bond_atom_site_label_2
_geom_bond_distance
O001 C005 1.2464(16)
N002 H002 0.8600
N002 C005 1.3501(19)
N002 C007 1.3761(17)
C003 C004 1.447(2)
C003 C006 1.4074(19)
C003 C00A 1.407(2)
C004 C007 1.346(2)
C004 C009 1.5217(19)
C005 C006 1.454(2)
C006 C00B 1.394(2)
C007 H007 0.9300
C008 C009 1.519(2)
C008 C00F 1.382(2)
C008 C00G 1.375(2)
C009 H009 0.9800
C009 C00C 1.523(2)
C00A H00A 0.9300
C00A C00E 1.365(2)
C00B H00B 0.9300
C00B C00D 1.368(2)
C00C C00H 1.374(2)
C00C C00I 1.384(2)
C00D H00D 0.9300
C00D C00E 1.389(2)
C00E H00E 0.9300
C00F H00F 0.9300
C00F C00J 1.385(3)
C00G H00G 0.9300
C00G C00L 1.375(3)
C00H H00H 0.9300
C00H C00M 1.394(3)
C00I H00I 0.9300
C00I C00O 1.375(3)
C00J H00J 0.9300
C00J C00K 1.378(3)
C00K H00K 0.9300
C00K C00L 1.355(3)
C00L H00L 0.9300
C00M H00M 0.9300
C00M C00N 1.367(4)
C00N H00N 0.9300
C00N C00O 1.357(4)
C00O H00O 0.9300

loop_
_geom_torsion_atom_site_label_1
_geom_torsion_atom_site_label_2
_geom_torsion_atom_site_label_3
_geom_torsion_atom_site_label_4
_geom_torsion
O001 C005 C006 C003 178.69(12)
O001 C005 C006 C00B -1.84(19)
N002 C005 C006 C003 -1.55(18)
N002 C005 C006 C00B 177.93(12)
C003 C004 C007 N002 0.9(2)
C003 C004 C009 C008 172.09(11)
C003 C004 C009 C00C -60.06(17)
C003 C006 C00B C00D 1.2(2)
C003 C00A C00E C00D 0.5(2)
C004 C003 C006 C005 1.25(19)
C004 C003 C006 C00B -178.21(11)
C004 C003 C00A C00E 177.34(13)
C004 C009 C00C C00H -34.2(2)
C004 C009 C00C C00I 146.78(16)
C005 N002 C007 C004 -1.3(2)
C005 C006 C00B C00D -178.25(13)
C006 C003 C004 C007 -0.86(19)
C006 C003 C004 C009 -178.59(12)
C006 C003 C00A C00E -2.6(2)
C006 C00B C00D C00E -3.4(2)
C007 N002 C005 O001 -178.68(12)
C007 N002 C005 C006 1.55(19)
C007 C004 C009 C008 -5.52(19)
C007 C004 C009 C00C 122.33(15)
C008 C009 C00C C00H 95.12(18)
C008 C009 C00C C00I -83.89(18)
C008 C00F C00J C00K -1.8(3)
C008 C00G C00L C00K -0.8(3)
C009 C004 C007 N002 178.55(12)
C009 C008 C00F C00J -178.92(14)
C009 C008 C00G C00L -179.79(16)
C009 C00C C00H C00M -179.92(17)
C009 C00C C00I C00O 179.39(18)
C00A C003 C004 C007 179.17(13)
C00A C003 C004 C009 1.4(2)
C00A C003 C006 C005 -178.78(12)
C00A C003 C006 C00B 1.76(19)
C00B C00D C00E C00A 2.5(2)
C00C C00H C00M C00N 1.2(3)
C00C C00I C00O C00N 0.0(4)
C00F C008 C009 C004 74.66(17)
C00F C008 C009 C00C -54.61(18)
C00F C008 C00G C00L 0.1(3)
C00F C00J C00K C00L 1.0(3)
C00G C008 C009 C004 -105.48(16)
C00G C008 C009 C00C 125.25(15)
C00G C008 C00F C00J 1.2(2)
C00H C00C C00I C00O 0.3(3)
C00H C00M C00N C00O -0.8(4)
C00I C00C C00H C00M -0.9(3)
C00J C00K C00L C00G 0.2(3)
C00M C00N C00O C00I 0.3(4)
